data_7124003
loop_
_publ_author_name
'Cabrero-Antonino, Maria'
'Remiro-Buenama\~nana, Sonia'
'Souto, Manuel'
'Garc\'ia-Valdivia, Antonio Andres'
'Choquesillo-Lazarte, Duane'
'Navalon, Sergio'
'Rodr\'iguez Di\'eguez, Antonio'
'Minguez Espallargas, Guillermo'
'Garcia, Hermenegildo'

_publ_section_title
;
 Design of cost-efficient and photocatalytically active Zn-based MOFs
 decorated with Cu2O nanoparticles for CO2 methanation
;
_journal_name_full 'Chemical Communications'
_journal_paper_doi 10.1039/C9CC04446A
_journal_year 2019
_chemical_formula_moiety 'C14 H8 N6 O6 Zn3, 2[C3H7NO]'
_chemical_formula_sum 'C20 H22 N8 O8 Zn3'
_chemical_formula_weight 698.56
_space_group_crystal_system monoclinic
_space_group_IT_number 15
_space_group_name_Hall '-C 2yc'
_space_group_name_H-M_alt 'C 1 2/c 1'
_symmetry_space_group_name_Hall '-C 2yc'
_symmetry_space_group_name_H-M 'C 1 2/c 1'
_atom_sites_solution_hydrogens mixed
_audit_creation_date 2019-08-06
_audit_creation_method
;
Olex2 1.2
(compiled 2018.05.29 svn.r3508 for OlexSys, GUI svn.r5506)
;
_audit_update_record
;
2019-08-07 deposited with the CCDC.    2019-08-14 downloaded from the CCDC.
;
_cell_angle_alpha 90
_cell_angle_beta 90.71(4)
_cell_angle_gamma 90
_cell_formula_units_Z 4
_cell_length_a 18.94(3)
_cell_length_b 10.098(16)
_cell_length_c 10.957(17)
_cell_measurement_reflns_used 1145
_cell_measurement_temperature 120(2)
_cell_measurement_theta_max 18.503
_cell_measurement_theta_min 2.955
_cell_volume 2095(6)
_computing_cell_refinement 'SAINT v8.37A (Bruker, 2015)'
_computing_data_collection 'Bruker Apex3, 2016'
_computing_data_reduction 'SAINT v8.37A (Bruker, 2015)'
_computing_molecular_graphics 'Olex2 (Dolomanov et al., 2009)'
_computing_publication_material 'Olex2 (Dolomanov et al., 2009)'
_computing_structure_refinement 'XL (Sheldrick, 2008)'
_computing_structure_solution 'XT (Sheldrick, 2015)'
_diffrn_ambient_temperature 120.0
_diffrn_measured_fraction_theta_full 0.977
_diffrn_measured_fraction_theta_max 0.977
_diffrn_measurement_device_type 'Bruker D8 Venture'
_diffrn_measurement_method '\f and \w scans'
_diffrn_radiation_type MoK\a
_diffrn_radiation_wavelength 0.71073
_diffrn_reflns_av_R_equivalents 0.2331
_diffrn_reflns_av_unetI/netI 0.1238
_diffrn_reflns_Laue_measured_fraction_full 0.977
_diffrn_reflns_Laue_measured_fraction_max 0.977
_diffrn_reflns_limit_h_max 17
_diffrn_reflns_limit_h_min -17
_diffrn_reflns_limit_k_max 9
_diffrn_reflns_limit_k_min -9
_diffrn_reflns_limit_l_max 10
_diffrn_reflns_limit_l_min -10
_diffrn_reflns_number 7160
_diffrn_reflns_point_group_measured_fraction_full 0.977
_diffrn_reflns_point_group_measured_fraction_max 0.977
_diffrn_reflns_theta_full 19.167
_diffrn_reflns_theta_max 19.167
_diffrn_reflns_theta_min 2.286
_diffrn_source 'high brilliance microfocus sealed tube'
_exptl_absorpt_coefficient_mu 3.483
_exptl_absorpt_correction_T_max 0.7443
_exptl_absorpt_correction_T_min 0.2807
_exptl_absorpt_correction_type multi-scan
_exptl_absorpt_process_details
'SADABS-2014/5 (Bruker,2014/5) was used for absorption correction. wR2(int) was 0.1429 before and 0.1156 after correction. The Ratio of minimum to maximum transmission is 0.3771. The \l/2 correction factor is 0.00150.'
_exptl_crystal_colour 'pale yellow'
_exptl_crystal_density_diffrn 2.215
_exptl_crystal_description block
_exptl_crystal_F_000 1408
_exptl_crystal_size_max 0.12
_exptl_crystal_size_mid 0.10
_exptl_crystal_size_min 0.10
_refine_diff_density_max 4.487
_refine_diff_density_min -3.460
_refine_diff_density_rms 0.449
_refine_ls_extinction_method none
_refine_ls_goodness_of_fit_ref 1.676
_refine_ls_hydrogen_treatment constr
_refine_ls_matrix_type full
_refine_ls_number_parameters 132
_refine_ls_number_reflns 848
_refine_ls_number_restraints 90
_refine_ls_restrained_S_all 1.604
_refine_ls_R_factor_all 0.2122
_refine_ls_R_factor_gt 0.1798
_refine_ls_shift/su_max 0.000
_refine_ls_shift/su_mean 0.000
_refine_ls_structure_factor_coef Fsqd
_refine_ls_weighting_details 'w=1/[\s^2^(Fo^2^)+(0.2000P)^2^] where P=(Fo^2^+2Fc^2^)/3'
_refine_ls_weighting_scheme calc
_refine_ls_wR_factor_gt 0.4035
_refine_ls_wR_factor_ref 0.4232
_reflns_Friedel_coverage 0.000
_reflns_number_gt 568
_reflns_number_total 848
_reflns_threshold_expression 'I > 2\s(I)'
_cod_data_source_file c9cc04446a2.cif
_cod_data_source_block 1916087
_cod_database_code 7124003
_shelx_shelxl_version_number 2018/3
_shelx_space_group_comment
;
The symmetry employed for this shelxl refinement is uniquely defined
by the following loop, which should always be used as a source of
symmetry information in preference to the above space-group names.
They are only intended as comments.
;
_olex2_refinement_description
;
1. Fixed Uiso
 At 1.2 times of:
  All C(H) groups
 At 1.5 times of:
  All O(H) groups
2. Uiso/Uaniso restraints and constraints
Uanis(C1) \\sim Ueq, Uanis(Zn1) \\sim Ueq, Uanis(O3) \\sim Ueq, Uanis(N1) \\sim
Ueq, Uanis(N2) \\sim Ueq, Uanis(C3) \\sim Ueq, Uanis(N3) \\sim Ueq, Uanis(C4)
\\sim Ueq, Uanis(C2) \\sim Ueq, Uanis(C5) \\sim Ueq, Uanis(C6) \\sim Ueq,
Uanis(C11) \\sim Ueq, Uanis(O1) \\sim Ueq, Uanis(O2) \\sim Ueq, Uanis(Zn2)
\\sim Ueq: with sigma of 0.001 and sigma for terminal atoms of 0.002
3.a Riding coordinates:
 O3(H3)
3.b Aromatic/amide H refined with riding coordinates:
 C6(H6), C2(H2), C5(H5)
;
_smtbx_masks_special_details
;
A solvent mask was calculated and 
322.0 electrons were found in a volume
of 642.0\%A^3 in 1 void. 
This is consistent with the presence of 
2[C3H7NO] per formula unit 
which account for 320.0 electrons.
;
_olex2_submission_special_instructions 'No special instructions were received'

loop_
_space_group_symop_operation_xyz
'x, y, z'
'-x, y, -z+1/2'
'x+1/2, y+1/2, z'
'-x+1/2, y+1/2, -z+1/2'
'-x, -y, -z'
'x, -y, z-1/2'
'-x+1/2, -y+1/2, -z'
'x+1/2, -y+1/2, z-1/2'

loop_
_atom_site_label
_atom_site_type_symbol
_atom_site_fract_x
_atom_site_fract_y
_atom_site_fract_z
_atom_site_U_iso_or_equiv
_atom_site_adp_type
_atom_site_occupancy
_atom_site_site_symmetry_order
_atom_site_calc_flag
_atom_site_refinement_flags_posn
_atom_site_refinement_flags_adp
_atom_site_refinement_flags_occupancy
Zn1 Zn 0.4236(2) 0.5591(4) 0.5040(4) 0.032(2) Uani 1 1 d . U .
Zn2 Zn 0.000000 0.8745(6) 0.750000 0.032(3) Uani 1 2 d S TU P
O1 O 0.1315(13) 0.771(2) 0.557(2) 0.030(7) Uani 1 1 d . U .
O3 O 0.5149(15) 0.607(2) 0.432(2) 0.041(7) Uani 1 1 d . U .
H3 H 0.544539 0.650351 0.473395 0.062 Uiso 1 1 d R . .
O2 O 0.0764(13) 0.736(2) 0.735(2) 0.025(6) Uani 1 1 d . U .
N3 N 0.3783(17) 0.536(3) 0.860(3) 0.028(8) Uani 1 1 d . U .
N2 N 0.4163(16) 0.528(3) 0.757(3) 0.026(8) Uani 1 1 d . U .
N1 N 0.3790(16) 0.565(3) 0.663(3) 0.019(8) Uani 1 1 d . U .
C1 C 0.195(2) 0.679(4) 0.722(4) 0.041(11) Uani 1 1 d . U .
C3 C 0.315(2) 0.611(4) 0.706(3) 0.031(10) Uani 1 1 d . U .
C11 C 0.128(2) 0.728(4) 0.664(4) 0.037(10) Uani 1 1 d . U .
C6 C 0.200(2) 0.656(4) 0.839(4) 0.043(11) Uani 1 1 d . U .
H6 H 0.158354 0.667502 0.884827 0.052 Uiso 1 1 calc R . .
C4 C 0.315(2) 0.588(4) 0.835(4) 0.034(11) Uani 1 1 d . U .
C2 C 0.252(2) 0.652(4) 0.653(4) 0.043(11) Uani 1 1 d . U .
H2 H 0.248129 0.662049 0.566409 0.052 Uiso 1 1 calc R . .
C5 C 0.259(2) 0.617(4) 0.904(4) 0.046(11) Uani 1 1 d . U .
H5 H 0.259603 0.610617 0.990355 0.055 Uiso 1 1 calc R . .

loop_
_atom_site_aniso_label
_atom_site_aniso_U_11
_atom_site_aniso_U_22
_atom_site_aniso_U_33
_atom_site_aniso_U_23
_atom_site_aniso_U_13
_atom_site_aniso_U_12
Zn1 0.030(2) 0.035(2) 0.030(2) -0.0003(10) 0.0018(10) 0.0000(10)
Zn2 0.031(3) 0.034(3) 0.032(3) 0.000 0.0011(10) 0.000
O1 0.030(7) 0.030(7) 0.030(7) -0.0001(11) 0.0004(11) 0.0001(11)
O3 0.041(8) 0.041(8) 0.041(8) 0.0000(11) 0.0006(11) 0.0001(11)
O2 0.025(6) 0.025(6) 0.025(6) 0.0000(11) 0.0004(11) 0.0001(11)
N3 0.028(8) 0.028(8) 0.028(8) 0.0000(11) 0.0004(11) 0.0001(11)
N2 0.026(8) 0.026(8) 0.026(8) 0.0000(11) 0.0003(11) 0.0000(11)
N1 0.019(8) 0.019(8) 0.019(8) 0.0001(11) 0.0002(11) 0.0000(11)
C1 0.040(11) 0.041(11) 0.041(11) 0.0000(11) 0.0005(11) 0.0001(11)
C3 0.031(10) 0.031(10) 0.031(10) 0.0001(11) 0.0003(11) 0.0000(11)
C11 0.037(10) 0.037(10) 0.037(10) 0.0001(11) 0.0005(11) 0.0001(11)
C6 0.043(11) 0.043(11) 0.043(11) 0.0001(11) 0.0005(11) 0.0000(11)
C4 0.034(11) 0.034(11) 0.034(11) -0.0001(11) 0.0005(11) 0.0001(11)
C2 0.043(11) 0.043(11) 0.043(11) 0.0001(11) 0.0006(11) 0.0000(11)
C5 0.045(11) 0.046(11) 0.046(11) 0.0001(11) 0.0006(11) 0.0000(11)

loop_
_atom_type_symbol
_atom_type_description
_atom_type_scat_dispersion_real
_atom_type_scat_dispersion_imag
_atom_type_scat_source
C C 0.0033 0.0016 'International Tables Vol C Tables 4.2.6.8 and 6.1.1.4'
H H 0.0000 0.0000 'International Tables Vol C Tables 4.2.6.8 and 6.1.1.4'
N N 0.0061 0.0033 'International Tables Vol C Tables 4.2.6.8 and 6.1.1.4'
O O 0.0106 0.0060 'International Tables Vol C Tables 4.2.6.8 and 6.1.1.4'
Zn Zn 0.2839 1.4301 'International Tables Vol C Tables 4.2.6.8 and 6.1.1.4'

loop_
_geom_angle_atom_site_label_1
_geom_angle_atom_site_label_2
_geom_angle_atom_site_label_3
_geom_angle
_geom_angle_site_symmetry_1
_geom_angle_site_symmetry_3
O1 Zn1 Zn1 139.0(7) 7_566 5_666
O1 Zn1 O3 176.7(10) 7_566 5_666
O3 Zn1 Zn1 42.8(7) . 5_666
O3 Zn1 Zn1 38.4(8) 5_666 5_666
O3 Zn1 O1 96.2(10) . 7_566
O3 Zn1 O3 81.3(11) . 5_666
O3 Zn1 N3 99.8(12) . 6_565
N3 Zn1 Zn1 100.4(9) 6_565 5_666
N3 Zn1 O1 86.4(10) 6_565 7_566
N3 Zn1 O3 96.1(10) 6_565 5_666
N1 Zn1 Zn1 116.6(9) . 5_666
N1 Zn1 O1 92.1(11) . 7_566
N1 Zn1 O3 137.9(11) . .
N1 Zn1 O3 88.4(11) . 5_666
N1 Zn1 N3 121.9(13) . 6_565
O3 Zn2 O3 169.4(14) 8_466 7_566
O3 Zn2 O2 93.2(10) 8_466 .
O3 Zn2 O2 94.2(10) 8_466 2_556
O3 Zn2 O2 94.2(10) 7_566 .
O3 Zn2 O2 93.2(10) 7_566 2_556
O3 Zn2 N2 83.1(10) 8_466 4_556
O3 Zn2 N2 83.1(10) 7_566 3_455
O3 Zn2 N2 89.4(11) 8_466 3_455
O3 Zn2 N2 89.4(11) 7_566 4_556
O2 Zn2 O2 92.4(13) 2_556 .
O2 Zn2 N2 88.2(10) . 4_556
O2 Zn2 N2 177.3(10) . 3_455
O2 Zn2 N2 177.3(10) 2_556 4_556
O2 Zn2 N2 88.2(10) 2_556 3_455
N2 Zn2 N2 91.3(15) 4_556 3_455
C11 O1 Zn1 123(2) . 7_566
Zn1 O3 Zn1 98.7(11) . 5_666
Zn1 O3 Zn2 107.8(12) . 7_566
Zn1 O3 H3 119.7 . .
Zn1 O3 H3 82.9 5_666 .
Zn2 O3 Zn1 117.5(12) 7_566 5_666
Zn2 O3 H3 124.7 7_566 .
C11 O2 Zn2 131(2) . .
N2 N3 Zn1 113(2) . 6_566
C4 N3 Zn1 136(3) . 6_566
C4 N3 N2 110(3) . .
N3 N2 Zn2 117(2) . 3_545
N1 N2 Zn2 124(2) . 3_545
N1 N2 N3 111(3) . .
N2 N1 Zn1 118(2) . .
N2 N1 C3 107(3) . .
C3 N1 Zn1 135(2) . .
C6 C1 C11 122(4) . .
C6 C1 C2 118(4) . .
C2 C1 C11 120(4) . .
N1 C3 C4 107(3) . .
N1 C3 C2 135(4) . .
C2 C3 C4 117(4) . .
O1 C11 C1 117(4) . .
O2 C11 O1 127(4) . .
O2 C11 C1 115(3) . .
C1 C6 H6 116.1 . .
C1 C6 C5 128(5) . .
C5 C6 H6 116.1 . .
N3 C4 C3 105(4) . .
N3 C4 C5 133(4) . .
C5 C4 C3 122(4) . .
C1 C2 C3 121(4) . .
C1 C2 H2 119.7 . .
C3 C2 H2 119.7 . .
C6 C5 H5 122.7 . .
C4 C5 C6 115(4) . .
C4 C5 H5 122.7 . .

loop_
_geom_bond_atom_site_label_1
_geom_bond_atom_site_label_2
_geom_bond_distance
_geom_bond_site_symmetry_2
Zn1 Zn1 3.131(10) 5_666
Zn1 O1 2.11(2) 7_566
Zn1 O3 1.97(3) .
Zn1 O3 2.15(2) 5_666
Zn1 N3 2.03(3) 6_565
Zn1 N1 1.95(3) .
Zn2 O3 2.02(3) 7_566
Zn2 O3 2.02(3) 8_466
Zn2 O2 2.02(2) 2_556
Zn2 O2 2.02(2) .
Zn2 N2 2.22(3) 3_455
Zn2 N2 2.22(3) 4_556
O1 C11 1.26(4) .
O3 H3 0.8402 .
O2 C11 1.25(4) .
N3 N2 1.35(4) .
N3 C4 1.33(5) .
N2 N1 1.30(3) .
N1 C3 1.38(5) .
C1 C11 1.50(6) .
C1 C6 1.31(5) .
C1 C2 1.35(5) .
C3 C4 1.43(5) .
C3 C2 1.40(5) .
C6 H6 0.9500 .
C6 C5 1.37(5) .
C4 C5 1.35(6) .
C2 H2 0.9500 .
C5 H5 0.9500 .

loop_
_smtbx_masks_void_nr
_smtbx_masks_void_average_x
_smtbx_masks_void_average_y
_smtbx_masks_void_average_z
_smtbx_masks_void_volume
_smtbx_masks_void_count_electrons
_smtbx_masks_void_content
1 0.000 0.500 -0.423 320.5 161.3 DMF
2 0.500 0.000 -0.124 320.5 161.3 DMF
